data_9007396
loop_
_publ_author_name
'Ellemann-Olesen R'
'Malcherek, T.'

_publ_section_title
;
 The structure of SrTiOGeO4 and its solid solution with CaTiOGeO4
 Note: titanite-type structure
 Sample: Sr30
;
_journal_name_full 'Physics and Chemistry of Minerals'
_journal_page_first 531
_journal_page_last 545
_journal_paper_doi 10.1007/s00269-005-0019-0
_journal_volume 32
_journal_year 2005
_chemical_formula_structural Ca.7Sr.3TiOGeO4
_chemical_formula_sum 'Ca0.713 Ge O5 Sr0.286 Ti'
_space_group_IT_number 14
_symmetry_space_group_name_Hall '-P 2yab'
_symmetry_space_group_name_H-M 'P 1 21/a 1'
_cell_angle_alpha 90
_cell_angle_beta 113.724
_cell_angle_gamma 90
_cell_length_a 7.1677
_cell_length_b 8.9408
_cell_length_c 6.6869
_cell_formula_units_Z 4
_cell_volume 392.317
_database_code_amcsd 0008996
_exptl_crystal_density_diffrn 4.302
_cod_original_formula_sum 'Sr.286 Ca.713 Ti Ge O5'
_cod_database_code 9007396
_amcsd_formula_title Ca.7Sr.3TiOGeO4

loop_
_space_group_symop_operation_xyz
x,y,z
1/2+x,1/2-y,z
1/2-x,1/2+y,-z
-x,-y,-z

loop_
_atom_site_label
_atom_site_fract_x
_atom_site_fract_y
_atom_site_fract_z
_atom_site_occupancy
_atom_site_U_iso_or_equiv
Sr 0.24440 0.42020 0.25500 0.28600 0.02000
Ca 0.24440 0.42020 0.25500 0.71300 0.02000
Ti 0.51140 0.25530 0.74210 1.00000 0.01300
Ge 0.74460 0.43430 0.24830 1.00000 0.02300
O1 0.74200 0.31690 0.75380 1.00000 0.01000
O2A 0.90730 0.30390 0.43240 1.00000 0.01000
O2B 0.07380 0.19130 0.06520 1.00000 0.01000
O3A 0.39230 0.46690 0.63620 1.00000 0.01000
O3B 0.61200 0.05190 0.84920 1.00000 0.01000

loop_
_cod_related_entry_id
_cod_related_entry_database
_cod_related_entry_code
1 AMCSD 0008996
